data_7720355
loop_
_publ_author_name
'&#x160;koch, Karel'
'Buzikov&#xe1;, Michaela'
'Jakubczyk, Micha&#x142;'
'Pattanamcheril Anilkumar, Krishna'
'Demel, Jan'
'Liteck&#xe1;, Miroslava'

_publ_section_title
;
 Molybdenum(VI) borano-imido complexes and their application as Lewis acid
 catalysts in homocoupling of diazo compounds.
;
_journal_issue 12
_journal_name_full 'Dalton transactions (Cambridge, England : 2003)'
_journal_page_first 4997
_journal_page_last 5003
_journal_paper_doi 10.1039/d6dt00469e
_journal_volume 55
_journal_year 2026
_chemical_formula_moiety 'C34 H32 B Cl3 Mo N2 P'
_chemical_formula_sum 'C34 H32 B Cl3 Mo N2 P'
_chemical_formula_weight 712.68
_space_group_crystal_system triclinic
_space_group_IT_number 2
_space_group_name_Hall '-P 1'
_space_group_name_H-M_alt 'P -1'
_atom_sites_solution_hydrogens geom
_atom_sites_solution_primary dual
_audit_creation_date 2025-12-05
_audit_creation_method
;
Olex2 1.5-ac7-016
(compiled 2025.05.29 svn.r8cd99b3d for Rigaku Oxford Diffraction, GUI svn.r7254)
;
_audit_update_record
;
2026-01-05 deposited with the CCDC.	2026-02-26 downloaded from the CCDC.
;
_cell_angle_alpha 91.7045(5)
_cell_angle_beta 97.5172(7)
_cell_angle_gamma 118.0068(10)
_cell_formula_units_Z 2
_cell_length_a 9.72725(10)
_cell_length_b 10.29523(9)
_cell_length_c 18.78662(10)
_cell_measurement_reflns_used 37946
_cell_measurement_temperature 100.00(10)
_cell_measurement_theta_max 76.3740
_cell_measurement_theta_min 2.3540
_cell_volume 1637.81(3)
_computing_cell_refinement 'CrysAlisPro 1.171.44.117a (Rigaku OD, 2025)'
_computing_data_collection 'CrysAlisPro system (CCD 44.108a 64-bit (release 25-04-2025))'
_computing_data_reduction 'CrysAlisPro 1.171.44.117a (Rigaku OD, 2025)'
_computing_molecular_graphics 'Olex2 1.5-ac7-016 (Dolomanov et al., 2009)'
_computing_publication_material 'Olex2 1.5-ac7-016 (Dolomanov et al., 2009)'
_computing_structure_refinement 'SHELXL 2018/3 (Sheldrick, 2015)'
_computing_structure_solution 'SHELXT  (Sheldrick, 2015)'
_diffrn_ambient_environment N~2~
_diffrn_ambient_temperature 100.00(10)
_diffrn_detector 'Hybrid Pixel Array Detector'
_diffrn_detector_area_resol_mean 10.0000
_diffrn_detector_type HyPix
_diffrn_measured_fraction_theta_full 0.998
_diffrn_measured_fraction_theta_max 0.940
_diffrn_measurement_details
;
List of Runs (angles in degrees, time in seconds):

  # Type    Start    End  Width  t~exp~   \w     \q     \k     \f   Frames
#--------------------------------------------------------------------------
  1  \w   -103.00 -18.00   0.50    2.00    --  -49.50 140.00   2.00  170
  2  \w   -121.00 -68.00   0.50    2.00    --  -49.50-129.00 116.00  106
  3  \w   -121.00 -60.00   0.50    2.00    --  -49.50-140.00 -56.00  122
  4  \w    -77.00 -52.00   0.50    2.00    --  -49.50 129.00-170.00   50
  5  \w     40.00 104.00   0.50    2.00    --   49.50-140.00 -56.00  128
  6  \w     34.00  95.00   0.50    2.00    --   49.50-129.00 116.00  122
  7  \w    -81.00 -47.00   0.50    8.00    --  -90.00 140.00   2.00   68
  8  \w    -76.00 -51.00   0.50    8.00    --  -90.00 129.00-170.00   50
  9  \w   -161.00-136.00   0.50    8.00    --  -90.00-140.00 -56.00   50
 10  \w   -139.00-114.00   0.50    8.00    --  -90.00-129.00 116.00   50
 11  \w     98.00 128.00   0.50    8.00    --  104.61-140.00 -56.00   60
 12  \w    109.00 134.00   0.50    8.00    --  104.61 129.00-170.00   50
 13  \w    104.00 140.00   0.50    8.00    --  104.61 140.00   2.00   72
 14  \w     42.00 107.00   0.50    8.00    --  104.61-129.00 116.00  130
 15  \w    -90.00 -42.00   0.50    2.00    --  -49.50 -37.00 150.00   96
 16  \w    -80.00 -37.00   0.50    2.00    --  -49.50 -57.00 150.00   86
 17  \w   -121.00 -96.00   0.50    2.00    --  -49.50 -57.00  90.00   50
 18  \w    -84.00 -38.00   0.50    2.00    --  -49.50 -57.00  90.00   92
 19  \w    -63.00 -37.00   0.50    2.00    --  -49.50 -57.00-180.00   52
 20  \w   -108.00 -37.00   0.50    2.00    --  -49.50 -57.00  30.00  142
 21  \w   -111.00 -39.00   0.50    2.00    --  -49.50 -57.00-150.00  144
 22  \w    -84.00 -37.00   0.50    2.00    --  -49.50 -57.00 -30.00   94
 23  \w   -115.00 -89.00   0.50    2.00    --  -49.50 -57.00 150.00   52
 24  \w    -65.00 -40.00   0.50    2.00    --  -49.50 -46.00  85.31   50
 25  \w   -120.00 -94.00   0.50    2.00    --  -49.50 -57.00  60.00   52
 26  \w    -79.00 -37.00   0.50    2.00    --  -49.50 -57.00  60.00   84
 27  \w    -86.00 -37.00   0.50    2.00    --  -49.50 -57.00-120.00   98
 28  \w    -96.00 -43.00   0.50    2.00    --  -49.50 -37.00 -90.00  106
 29  \w     37.00  72.00   0.50    2.00    --   49.50  57.00  90.00   70
 30  \w     37.00  77.00   0.50    2.00    --   49.50  57.00 -30.00   80
 31  \w     37.00  75.00   0.50    2.00    --   49.50  57.00  60.00   76
 32  \w     38.00  64.00   0.50    2.00    --   49.50  57.00 -60.00   52
 33  \w     37.00  74.00   0.50    2.00    --   49.50  57.00   0.00   74
 34  \w     37.00  66.00   0.50    2.00    --   49.50  57.00 -90.00   58
 35  \w     44.00  71.00   0.50    2.00    --   49.50  37.00 -30.00   54
 36  \w     43.00  87.00   0.50    2.00    --   49.50  19.00 -30.00   88
 37  \w     37.00  62.00   0.50    2.00    --   49.50  57.00-180.00   50
 38  \w   -101.00 -74.00   0.50    8.00    --  -90.00 -64.00-136.45   54
 39  \w   -109.00 -74.00   0.50    8.00    --  -90.00 -65.00-162.19   70
 40  \w   -161.00 -75.00   0.50    8.00    --  -90.00 -62.00-125.81  172
 41  \w   -103.00 -77.00   0.50    8.00    --  -90.00 -57.00 150.00   52
 42  \w   -159.00-117.00   0.50    8.00    --  -90.00 -64.00-136.45   84
 43  \w   -161.00 -75.00   0.50    8.00    --  -90.00 -62.00  81.17  172
 44  \w   -102.00 -76.00   0.50    8.00    --  -90.00 -63.00 -51.24   52
 45  \w    -99.00 -74.00   0.50    8.00    --  -90.00 -66.00  15.09   50
 46  \w   -115.00 -75.00   0.50    8.00    --  -90.00 -62.00  86.76   80
 47  \w   -157.00 -78.00   0.50    8.00    --  -90.00 -55.00 -48.90  158
 48  \w   -132.00 -74.00   0.50    8.00    --  -90.00 -64.00  -8.16  116
 49  \w   -107.00 -76.00   0.50    8.00    --  -90.00 -62.00   2.47   62
 50  \w   -100.00 -74.00   0.50    8.00    --  -90.00 -64.00 133.99   52
 51  \w   -108.00 -78.00   0.50    8.00    --  -90.00 -61.00-100.27   60
 52  \w   -161.00-121.00   0.50    8.00    --  -90.00 -66.00  15.09   80
 53  \w   -100.00 -74.00   0.50    8.00    --  -90.00 -66.00  48.56   52
 54  \w   -100.00 -74.00   0.50    8.00    --  -90.00 -66.00-103.84   52
 55  \w   -119.00 -76.00   0.50    8.00    --  -90.00 -59.00 -32.59   86
 56  \w   -154.00-125.00   0.50    8.00    --  -90.00 -59.00 -32.59   58
 57  \w   -161.00-116.00   0.50    8.00    --  -90.00 -63.00 169.97   90
 58  \w   -160.00 -75.00   0.50    8.00    --  -90.00 -63.00 -84.75  170
 59  \w   -108.00 -77.00   0.50    8.00    --  -90.00 -59.00 101.51   62
 60  \w   -121.00 -76.00   0.50    8.00    --  -90.00 -59.00-159.67   90
 61  \w   -161.00 -74.00   0.50    8.00    --  -90.00 -66.00  58.62  174
 62  \w   -161.00-129.00   0.50    8.00    --  -90.00 -66.00  48.56   64
 63  \w   -149.00-119.00   0.50    8.00    --  -90.00 -64.00 116.07   60
 64  \w   -111.00 -75.00   0.50    8.00    --  -90.00 -64.00 116.07   72
 65  \w   -157.00-116.00   0.50    8.00    --  -90.00 -66.00-165.83   82
 66  \w   -109.00 -74.00   0.50    8.00    --  -90.00 -66.00-165.83   70
 67  \w   -103.00 -78.00   0.50    8.00    --  -90.00 -55.00 136.45   50
 68  \w   -126.00 -74.00   0.50    8.00    --  -90.00 -65.00  68.69  104
 69  \w   -161.00 -76.00   0.50    8.00    --  -90.00 -62.00 -67.05  170
 70  \w   -101.00 -75.00   0.50    8.00    --  -90.00 -62.00 123.51   52
 71  \w   -160.00-131.00   0.50    8.00    --  -90.00 -57.00 150.00   58
 72  \w   -149.00-123.00   0.50    8.00    --  -90.00 -62.00 123.51   52
 73  \w   -153.00-112.00   0.50    8.00    --  -90.00 -59.00 101.51   82
 74  \w   -161.00-134.00   0.50    8.00    --  -90.00 -66.00  39.63   54
 75  \w   -119.00 -74.00   0.50    8.00    --  -90.00 -66.00  39.63   90
 76  \w   -107.00 -75.00   0.50    8.00    --  -90.00 -63.00 169.97   64
 77  \w     33.00 105.00   0.50    8.00    --  104.61 -99.00-150.00  144
 78  \w     66.00 110.00   0.50    8.00    --  104.61 -99.00   0.00   88
 79  \w     33.00  60.00   0.50    8.00    --  104.61 -99.00   0.00   54
 80  \w     33.00  63.00   0.50    8.00    --  104.61 -57.00 -90.00   60
 81  \w     34.00  66.00   0.50    8.00    --  104.61 -57.00   0.00   64
 82  \w     73.00 105.00   0.50    8.00    --  104.61 -77.00 -90.00   64
 83  \w     67.00 106.00   0.50    8.00    --  104.61 -99.00 -90.00   78
 84  \w     33.00  66.00   0.50    8.00    --  104.61 -57.00  60.00   66
 85  \w     68.00 105.00   0.50    8.00    --  104.61 -99.00 120.00   74
 86  \w     36.00  62.00   0.50    8.00    --  104.61 -99.00 120.00   52
 87  \w     33.00  68.00   0.50    8.00    --  104.61 -77.00 -90.00   70
 88  \w     35.00  65.00   0.50    8.00    --  104.61 -57.00 -30.00   60
 89  \w     65.00 104.00   0.50    8.00    --  104.61 -77.00 120.00   78
 90  \w     33.00  61.00   0.50    8.00    --  104.61 -77.00 120.00   56
 91  \w     33.00  63.00   0.50    8.00    --  104.61 -57.00 120.00   60
;
_diffrn_measurement_device 'four-circle diffractometer'
_diffrn_measurement_device_type 'XtaLAB Synergy, Dualflex, HyPix'
_diffrn_measurement_method '\w scans'
_diffrn_orient_matrix_type 'CrysAlisPro convention (1999,Acta A55,543-557)'
_diffrn_orient_matrix_UB_11 -0.0517163000
_diffrn_orient_matrix_UB_12 -0.0292317000
_diffrn_orient_matrix_UB_13 0.0745670000
_diffrn_orient_matrix_UB_21 -0.1694616000
_diffrn_orient_matrix_UB_22 -0.1092530000
_diffrn_orient_matrix_UB_23 -0.0367235000
_diffrn_orient_matrix_UB_31 0.0409466000
_diffrn_orient_matrix_UB_32 -0.1274762000
_diffrn_orient_matrix_UB_33 0.0027938000
_diffrn_radiation_monochromator mirror
_diffrn_radiation_probe x-ray
_diffrn_radiation_type 'Cu K\a'
_diffrn_radiation_wavelength 1.54184
_diffrn_reflns_av_R_equivalents 0.0365
_diffrn_reflns_av_unetI/netI 0.0158
_diffrn_reflns_Laue_measured_fraction_full 0.998
_diffrn_reflns_Laue_measured_fraction_max 0.940
_diffrn_reflns_limit_h_max 12
_diffrn_reflns_limit_h_min -11
_diffrn_reflns_limit_k_max 11
_diffrn_reflns_limit_k_min -12
_diffrn_reflns_limit_l_max 22
_diffrn_reflns_limit_l_min -22
_diffrn_reflns_number 45508
_diffrn_reflns_point_group_measured_fraction_full 0.998
_diffrn_reflns_point_group_measured_fraction_max 0.940
_diffrn_reflns_theta_full 67.684
_diffrn_reflns_theta_max 76.780
_diffrn_reflns_theta_min 2.385
_diffrn_source 'micro-focus sealed X-ray tube'
_diffrn_source_type 'PhotonJet (Cu) X-ray Source'
_exptl_absorpt_coefficient_mu 6.187
_exptl_absorpt_correction_T_max 0.906
_exptl_absorpt_correction_T_min 0.353
_exptl_absorpt_correction_type gaussian
_exptl_absorpt_process_details
;
CrysAlisPro 1.171.44.117a (Rigaku Oxford Diffraction, 2025)
Numerical absorption correction based on gaussian integration over
a multifaceted crystal model
Empirical absorption correction using spherical harmonics,
implemented in SCALE3 ABSPACK scaling algorithm.
;
_exptl_crystal_colour brown
_exptl_crystal_colour_primary brown
_exptl_crystal_density_diffrn 1.445
_exptl_crystal_description plate
_exptl_crystal_F_000 726
_exptl_crystal_size_max 0.319
_exptl_crystal_size_mid 0.138
_exptl_crystal_size_min 0.118
_refine_diff_density_max 0.301
_refine_diff_density_min -0.623
_refine_diff_density_rms 0.062
_refine_ls_extinction_method none
_refine_ls_goodness_of_fit_ref 1.027
_refine_ls_hydrogen_treatment constr
_refine_ls_matrix_type full
_refine_ls_number_parameters 379
_refine_ls_number_reflns 6496
_refine_ls_number_restraints 0
_refine_ls_restrained_S_all 1.027
_refine_ls_R_factor_all 0.0276
_refine_ls_R_factor_gt 0.0270
_refine_ls_shift/su_max 0.001
_refine_ls_shift/su_mean 0.000
_refine_ls_structure_factor_coef Fsqd
_refine_ls_weighting_details 'w=1/[\s^2^(Fo^2^)+(0.0424P)^2^+0.8448P] where P=(Fo^2^+2Fc^2^)/3'
_refine_ls_weighting_scheme calc
_refine_ls_wR_factor_gt 0.0734
_refine_ls_wR_factor_ref 0.0738
_reflns_Friedel_coverage 0.000
_reflns_number_gt 6309
_reflns_number_total 6496
_reflns_threshold_expression 'I > 2\s(I)'
_cod_data_source_file d6dt00469e2.cif
_cod_data_source_block ksk527-gg
_cod_depositor_comments 'Adding full bibliography for 7720347--7720357.cif.'
_cod_database_code 7720355
_shelx_shelxl_version_number 2018/3
_chemical_oxdiff_formula 'C34 H32 B Cl3 Mo N2 P'
_shelx_space_group_comment
;
The symmetry employed for this shelxl refinement is uniquely defined
by the following loop, which should always be used as a source of
symmetry information in preference to the above space-group names.
They are only intended as comments.
;
_diffrn_oxdiff_digest_od_ed
;

;
_diffrn_oxdiff_measurement_exp_name KSK527.par
_olex2_refinement_description
;
1. Fixed Uiso
 At 1.2 times of:
  All C(H) groups, All C(H,H) groups
2.a Ternary CH refined with riding coordinates:
 C12(H12)
2.b Secondary CH2 refined with riding coordinates:
 C13(H13a,H13b), C16(H16a,H16b), C14(H14a,H14b), C15(H15a,H15b)
2.c Aromatic/amide H refined with riding coordinates:
 C22(H22), C26(H26), C36(H36), C46(H46), C23(H23), C32(H32), C25(H25),
 C42(H42), C35(H35), C8(H8), C24(H24), C2(H2), C44(H44), C9(H9), C11(H11),
 C34(H34), C33(H33), C10(H10), C5(H5), C43(H43), C45(H45), C3(H3), C4(H4)
;
_olex2_submission_special_instructions 'No special instructions were received'
_oxdiff_exptl_absorpt_empirical_details
;
Empirical correction (ABSPACK) includes:
- Absorption correction using spherical harmonics
- Frame scaling
;
_oxdiff_exptl_absorpt_empirical_full_max 1.746
_oxdiff_exptl_absorpt_empirical_full_min 0.688

loop_
_space_group_symop_operation_xyz
'x, y, z'
'-x, -y, -z'

loop_
_atom_site_label
_atom_site_type_symbol
_atom_site_fract_x
_atom_site_fract_y
_atom_site_fract_z
_atom_site_U_iso_or_equiv
_atom_site_adp_type
_atom_site_occupancy
_atom_site_site_symmetry_order
_atom_site_calc_flag
_atom_site_refinement_flags_posn
_atom_site_refinement_flags_adp
_atom_site_refinement_flags_occupancy
_atom_site_disorder_assembly
_atom_site_disorder_group
Mo1 Mo 0.56398(2) 0.16416(2) 0.25618(2) 0.03672(6) Uani 1 1 d . . . . .
P1 P 0.53756(5) 0.30757(5) 0.36233(2) 0.03329(10) Uani 1 1 d . . . . .
Cl1 Cl 0.36110(8) -0.04742(6) 0.29232(3) 0.05798(14) Uani 1 1 d . . . . .
Cl2 Cl 0.83650(6) 0.32572(8) 0.28758(3) 0.06430(16) Uani 1 1 d . . . . .
Cl3 Cl 0.62498(9) 0.00503(8) 0.18706(3) 0.06703(17) Uani 1 1 d . . . . .
N2 N 0.48141(18) 0.23192(17) 0.19477(8) 0.0362(3) Uani 1 1 d . . . . .
C41 C 0.6583(2) 0.3101(2) 0.44559(10) 0.0373(4) Uani 1 1 d . . . . .
N1 N 0.2217(2) 0.1112(2) 0.10970(10) 0.0486(4) Uani 1 1 d . . . . .
C7 C 0.3216(2) 0.3695(2) 0.15063(9) 0.0375(4) Uani 1 1 d . . . . .
C21 C 0.3376(2) 0.2313(2) 0.38165(10) 0.0354(4) Uani 1 1 d . . . . .
C31 C 0.5921(2) 0.5004(2) 0.35089(10) 0.0400(4) Uani 1 1 d . . . . .
C12 C 0.4900(2) 0.3086(2) 0.06376(10) 0.0428(4) Uani 1 1 d . . . . .
H12 H 0.429543 0.334061 0.024570 0.051 Uiso 1 1 calc R U . . .
C22 C 0.3052(2) 0.2195(2) 0.45171(11) 0.0427(4) Uani 1 1 d . . . . .
H22 H 0.387841 0.244454 0.491230 0.051 Uiso 1 1 calc R U . . .
C1 C 0.0989(3) 0.1380(3) 0.11523(12) 0.0511(5) Uani 1 1 d . . . . .
C6 C 0.1575(3) 0.2938(3) 0.13883(11) 0.0491(5) Uani 1 1 d . . . . .
C26 C 0.2147(2) 0.1921(2) 0.32427(11) 0.0460(5) Uani 1 1 d . . . . .
H26 H 0.235688 0.197468 0.276147 0.055 Uiso 1 1 calc R U . . .
C36 C 0.4962(3) 0.5590(2) 0.36719(12) 0.0473(5) Uani 1 1 d . . . . .
H36 H 0.402049 0.498853 0.385454 0.057 Uiso 1 1 calc R U . . .
C46 C 0.7548(3) 0.4391(3) 0.49080(12) 0.0492(5) Uani 1 1 d . . . . .
H46 H 0.759853 0.529910 0.478480 0.059 Uiso 1 1 calc R U . . .
C23 C 0.1516(3) 0.1713(2) 0.46390(13) 0.0518(5) Uani 1 1 d . . . . .
H23 H 0.129260 0.162581 0.511797 0.062 Uiso 1 1 calc R U . . .
C32 C 0.7300(3) 0.5904(3) 0.32465(15) 0.0595(6) Uani 1 1 d . . . . .
H32 H 0.797481 0.552324 0.313290 0.071 Uiso 1 1 calc R U . . .
C25 C 0.0627(3) 0.1454(3) 0.33680(14) 0.0541(5) Uani 1 1 d . . . . .
H25 H -0.020563 0.119859 0.297471 0.065 Uiso 1 1 calc R U . . .
C13 C 0.6547(3) 0.4439(3) 0.08418(13) 0.0577(6) Uani 1 1 d . . . . .
H13A H 0.647107 0.536394 0.087101 0.069 Uiso 1 1 calc R U . . .
H13B H 0.708414 0.436721 0.131279 0.069 Uiso 1 1 calc R U . . .
C16 C 0.5270(3) 0.1933(3) 0.02976(13) 0.0563(6) Uani 1 1 d . . . . .
H16A H 0.544075 0.133936 0.066984 0.068 Uiso 1 1 calc R U . . .
H16B H 0.438221 0.125657 -0.008022 0.068 Uiso 1 1 calc R U . . .
C42 C 0.6525(3) 0.1774(2) 0.46405(12) 0.0500(5) Uani 1 1 d . . . . .
H42 H 0.587296 0.088336 0.433303 0.060 Uiso 1 1 calc R U . . .
C35 C 0.5368(3) 0.7052(3) 0.35702(13) 0.0581(6) Uani 1 1 d . . . . .
H35 H 0.470214 0.744361 0.368186 0.070 Uiso 1 1 calc R U . . .
C8 C 0.3974(3) 0.5172(3) 0.17478(12) 0.0533(5) Uani 1 1 d . . . . .
H8 H 0.509437 0.571318 0.183189 0.064 Uiso 1 1 calc R U . . .
C24 C 0.0319(3) 0.1361(3) 0.40693(15) 0.0565(6) Uani 1 1 d . . . . .
H24 H -0.072483 0.105112 0.415672 0.068 Uiso 1 1 calc R U . . .
C2 C -0.0568(3) 0.0215(4) 0.10106(16) 0.0745(8) Uani 1 1 d . . . . .
H2 H -0.143559 0.039136 0.103661 0.089 Uiso 1 1 calc R U . . .
C44 C 0.8371(3) 0.3049(3) 0.57214(13) 0.0609(6) Uani 1 1 d . . . . .
H44 H 0.897818 0.303014 0.615659 0.073 Uiso 1 1 calc R U . . .
B1 B 0.3884(3) 0.2603(2) 0.12858(12) 0.0377(4) Uani 1 1 d . . . . .
C9 C 0.3080(4) 0.5880(3) 0.18698(14) 0.0704(8) Uani 1 1 d . . . . .
H9 H 0.359917 0.690291 0.203681 0.084 Uiso 1 1 calc R U . . .
C14 C 0.7440(3) 0.4403(3) 0.02352(15) 0.0662(7) Uani 1 1 d . . . . .
H14A H 0.727970 0.495764 -0.015973 0.079 Uiso 1 1 calc R U . . .
H14B H 0.858518 0.484713 0.041899 0.079 Uiso 1 1 calc R U . . .
C11 C 0.0680(4) 0.3626(4) 0.15080(15) 0.0685(7) Uani 1 1 d . . . . .
H11 H -0.044026 0.308850 0.142495 0.082 Uiso 1 1 calc R U . . .
C34 C 0.6724(3) 0.7924(3) 0.33101(15) 0.0648(7) Uani 1 1 d . . . . .
H34 H 0.699723 0.892118 0.323953 0.078 Uiso 1 1 calc R U . . .
C33 C 0.7687(3) 0.7365(3) 0.31511(18) 0.0730(8) Uani 1 1 d . . . . .
H33 H 0.863141 0.797987 0.297353 0.088 Uiso 1 1 calc R U . . .
C10 C 0.1459(4) 0.5099(4) 0.17488(16) 0.0778(9) Uani 1 1 d . . . . .
H10 H 0.086991 0.559144 0.183395 0.093 Uiso 1 1 calc R U . . .
C5 C 0.1947(3) -0.0291(3) 0.09353(15) 0.0615(6) Uani 1 1 d . . . . .
H5 H 0.281484 -0.047155 0.091642 0.074 Uiso 1 1 calc R U . . .
C15 C 0.6764(4) 0.2781(3) -0.00314(17) 0.0755(8) Uani 1 1 d . . . . .
H15A H 0.753555 0.243076 0.012326 0.091 Uiso 1 1 calc R U . . .
H15B H 0.650950 0.263314 -0.056500 0.091 Uiso 1 1 calc R U . . .
C43 C 0.7424(3) 0.1762(3) 0.52740(14) 0.0596(6) Uani 1 1 d . . . . .
H43 H 0.738626 0.086037 0.540038 0.072 Uiso 1 1 calc R U . . .
C45 C 0.8441(3) 0.4360(3) 0.55406(14) 0.0622(6) Uani 1 1 d . . . . .
H45 H 0.910226 0.524610 0.584916 0.075 Uiso 1 1 calc R U . . .
C3 C -0.0804(4) -0.1196(4) 0.08325(19) 0.0867(10) Uani 1 1 d . . . . .
H3 H -0.184848 -0.199860 0.073202 0.104 Uiso 1 1 calc R U . . .
C4 C 0.0441(4) -0.1451(3) 0.07990(19) 0.0810(9) Uani 1 1 d . . . . .
H4 H 0.026624 -0.242606 0.068186 0.097 Uiso 1 1 calc R U . . .

loop_
_atom_site_aniso_label
_atom_site_aniso_U_11
_atom_site_aniso_U_22
_atom_site_aniso_U_33
_atom_site_aniso_U_23
_atom_site_aniso_U_13
_atom_site_aniso_U_12
Mo1 0.04463(10) 0.04445(10) 0.03351(9) 0.00874(6) 0.00934(6) 0.03041(8)
P1 0.0353(2) 0.0351(2) 0.0327(2) 0.00581(17) 0.00561(17) 0.01933(18)
Cl1 0.0793(4) 0.0396(3) 0.0620(3) 0.0139(2) 0.0281(3) 0.0296(3)
Cl2 0.0417(3) 0.0944(4) 0.0623(3) 0.0008(3) 0.0063(2) 0.0380(3)
Cl3 0.1017(5) 0.0765(4) 0.0611(3) 0.0143(3) 0.0322(3) 0.0686(4)
N2 0.0408(8) 0.0360(8) 0.0358(8) 0.0051(6) 0.0076(6) 0.0212(7)
C41 0.0358(9) 0.0456(10) 0.0349(9) 0.0084(7) 0.0066(7) 0.0226(8)
N1 0.0461(9) 0.0478(10) 0.0450(9) 0.0041(7) 0.0013(7) 0.0185(8)
C7 0.0471(10) 0.0446(10) 0.0280(8) 0.0070(7) 0.0037(7) 0.0281(8)
C21 0.0373(9) 0.0337(8) 0.0386(9) 0.0051(7) 0.0080(7) 0.0193(7)
C31 0.0436(10) 0.0371(9) 0.0365(9) 0.0065(7) 0.0004(8) 0.0185(8)
C12 0.0503(11) 0.0440(10) 0.0341(9) 0.0061(8) 0.0043(8) 0.0232(9)
C22 0.0459(10) 0.0412(10) 0.0401(10) 0.0040(8) 0.0087(8) 0.0196(8)
C1 0.0427(11) 0.0635(14) 0.0440(11) 0.0141(10) 0.0060(9) 0.0227(10)
C6 0.0518(12) 0.0677(14) 0.0388(10) 0.0151(9) 0.0100(9) 0.0362(11)
C26 0.0430(10) 0.0566(12) 0.0419(11) 0.0072(9) 0.0070(8) 0.0265(9)
C36 0.0593(12) 0.0429(11) 0.0451(11) 0.0046(8) 0.0049(9) 0.0296(10)
C46 0.0485(11) 0.0504(12) 0.0459(11) 0.0042(9) -0.0004(9) 0.0233(10)
C23 0.0538(12) 0.0506(12) 0.0509(12) 0.0071(9) 0.0227(10) 0.0212(10)
C32 0.0502(12) 0.0481(12) 0.0781(17) 0.0186(11) 0.0132(11) 0.0205(10)
C25 0.0398(11) 0.0609(13) 0.0599(13) 0.0043(11) 0.0025(9) 0.0241(10)
C13 0.0642(14) 0.0446(11) 0.0508(13) 0.0065(9) 0.0167(11) 0.0132(10)
C16 0.0715(15) 0.0493(12) 0.0493(12) 0.0020(9) 0.0181(11) 0.0280(11)
C42 0.0591(13) 0.0477(11) 0.0474(11) 0.0103(9) 0.0046(10) 0.0296(10)
C35 0.0759(16) 0.0460(12) 0.0560(13) 0.0016(10) -0.0055(11) 0.0363(12)
C8 0.0705(14) 0.0529(12) 0.0408(11) 0.0028(9) 0.0004(10) 0.0354(11)
C24 0.0410(11) 0.0531(13) 0.0749(16) 0.0063(11) 0.0206(11) 0.0195(10)
C2 0.0439(13) 0.094(2) 0.0729(18) 0.0191(15) 0.0104(12) 0.0220(13)
C44 0.0488(12) 0.0857(18) 0.0490(13) 0.0202(12) 0.0000(10) 0.0340(12)
B1 0.0399(11) 0.0371(10) 0.0360(10) 0.0029(8) 0.0008(8) 0.0198(9)
C9 0.123(3) 0.0641(15) 0.0454(13) 0.0045(11) 0.0128(14) 0.0620(17)
C14 0.0658(15) 0.0656(15) 0.0643(15) 0.0184(12) 0.0258(13) 0.0246(13)
C11 0.0736(17) 0.098(2) 0.0627(15) 0.0193(14) 0.0223(13) 0.0607(17)
C34 0.0774(17) 0.0386(11) 0.0660(15) 0.0090(10) -0.0123(13) 0.0233(12)
C33 0.0634(16) 0.0469(13) 0.091(2) 0.0228(13) 0.0117(14) 0.0111(12)
C10 0.104(2) 0.108(2) 0.0651(17) 0.0194(16) 0.0276(16) 0.082(2)
C5 0.0632(14) 0.0441(12) 0.0660(15) 0.0010(10) 0.0033(12) 0.0185(11)
C15 0.087(2) 0.0772(18) 0.0696(17) 0.0091(14) 0.0347(15) 0.0397(16)
C43 0.0659(15) 0.0686(15) 0.0573(14) 0.0243(12) 0.0089(11) 0.0420(13)
C45 0.0515(13) 0.0696(15) 0.0501(13) 0.0016(11) -0.0085(10) 0.0209(12)
C3 0.0619(17) 0.0652(18) 0.088(2) 0.0082(15) 0.0033(15) -0.0042(14)
C4 0.0749(19) 0.0492(14) 0.090(2) 0.0027(14) 0.0043(16) 0.0085(13)

loop_
_atom_type_symbol
_atom_type_description
_atom_type_scat_dispersion_real
_atom_type_scat_dispersion_imag
_atom_type_scat_source
C C 0.0181 0.0091 'International Tables Vol C Tables 4.2.6.8 and 6.1.1.4'
H H 0.0000 0.0000 'International Tables Vol C Tables 4.2.6.8 and 6.1.1.4'
B B 0.0090 0.0039 'International Tables Vol C Tables 4.2.6.8 and 6.1.1.4'
Cl Cl 0.3639 0.7018 'International Tables Vol C Tables 4.2.6.8 and 6.1.1.4'
Mo Mo -0.0483 2.7339 'International Tables Vol C Tables 4.2.6.8 and 6.1.1.4'
N N 0.0311 0.0180 'International Tables Vol C Tables 4.2.6.8 and 6.1.1.4'
P P 0.2955 0.4335 'International Tables Vol C Tables 4.2.6.8 and 6.1.1.4'

loop_
_exptl_crystal_face_index_h
_exptl_crystal_face_index_k
_exptl_crystal_face_index_l
_exptl_crystal_face_perp_dist
-2 7 0 0.1568
-5 0 -1 0.0791
0 -6 0 0.1120
1 0 -12 0.0378
-2 1 12 0.0750
3 -6 6 0.1335
3 -3 -10 0.0981
-1 3 -11 0.0828
-4 6 5 0.1737
-3 -3 -1 0.0876
6 -6 1 0.1406
-6 2 -1 0.0887
5 0 1 0.0591
2 -4 10 0.1067
6 -3 1 0.1013
3 3 1 0.1064
-4 2 10 0.0987
-1 -3 10 0.0837
-3 -1 11 0.0862
-6 2 5 0.0947
-4 -2 6 0.0871
-4 1 -6 0.0771
-2 -3 -6 0.0816
0 -5 -5 0.1048
3 2 7 0.0976
0 5 5 0.1398
-3 -2 -7 0.0758
1 -3 -10 0.0871
2 -1 11 0.0978
-1 5 -7 0.1359
5 -3 -7 0.1000
2 4 3 0.1175
1 3 8 0.1043
4 -2 8 0.0969
2 -3 10 0.0954
-5 0 2 0.0830
-5 -1 2 0.0811
1 1 11 0.0907

loop_
_geom_angle_atom_site_label_1
_geom_angle_atom_site_label_2
_geom_angle_atom_site_label_3
_geom_angle
_geom_angle_site_symmetry_1
_geom_angle_site_symmetry_3
_geom_angle_publ_flag
Cl1 Mo1 P1 86.298(18) . . ?
Cl1 Mo1 Cl2 140.86(2) . . ?
Cl1 Mo1 Cl3 88.31(2) . . ?
Cl2 Mo1 P1 85.065(19) . . ?
Cl2 Mo1 Cl3 88.42(3) . . ?
Cl3 Mo1 P1 162.10(2) . . ?
N2 Mo1 P1 93.27(5) . . ?
N2 Mo1 Cl1 107.95(6) . . ?
N2 Mo1 Cl2 110.60(6) . . ?
N2 Mo1 Cl3 104.64(5) . . ?
C41 P1 Mo1 111.69(6) . . ?
C41 P1 C31 106.26(9) . . ?
C21 P1 Mo1 113.72(6) . . ?
C21 P1 C41 105.81(9) . . ?
C21 P1 C31 103.37(9) . . ?
C31 P1 Mo1 115.14(7) . . ?
B1 N2 Mo1 167.36(13) . . ?
C46 C41 P1 121.98(16) . . ?
C46 C41 C42 119.43(19) . . ?
C42 C41 P1 118.59(16) . . ?
C1 N1 B1 111.38(18) . . ?
C5 N1 C1 120.2(2) . . ?
C5 N1 B1 128.3(2) . . ?
C6 C7 B1 109.87(18) . . ?
C8 C7 C6 118.7(2) . . ?
C8 C7 B1 131.35(19) . . ?
C22 C21 P1 122.14(15) . . ?
C22 C21 C26 119.34(18) . . ?
C26 C21 P1 118.40(15) . . ?
C36 C31 P1 120.74(16) . . ?
C36 C31 C32 118.9(2) . . ?
C32 C31 P1 120.32(17) . . ?
C13 C12 H12 107.4 . . ?
C13 C12 B1 114.77(17) . . ?
C16 C12 H12 107.4 . . ?
C16 C12 C13 102.41(19) . . ?
C16 C12 B1 116.82(17) . . ?
B1 C12 H12 107.4 . . ?
C21 C22 H22 120.1 . . ?
C21 C22 C23 119.9(2) . . ?
C23 C22 H22 120.1 . . ?
N1 C1 C6 110.24(19) . . ?
N1 C1 C2 120.1(2) . . ?
C2 C1 C6 129.7(2) . . ?
C7 C6 C1 110.70(19) . . ?
C11 C6 C7 122.3(2) . . ?
C11 C6 C1 127.0(2) . . ?
C21 C26 H26 119.8 . . ?
C25 C26 C21 120.5(2) . . ?
C25 C26 H26 119.8 . . ?
C31 C36 H36 119.7 . . ?
C31 C36 C35 120.5(2) . . ?
C35 C36 H36 119.7 . . ?
C41 C46 H46 119.9 . . ?
C41 C46 C45 120.1(2) . . ?
C45 C46 H46 119.9 . . ?
C22 C23 H23 119.9 . . ?
C24 C23 C22 120.2(2) . . ?
C24 C23 H23 119.9 . . ?
C31 C32 H32 120.2 . . ?
C31 C32 C33 119.6(3) . . ?
C33 C32 H32 120.2 . . ?
C26 C25 H25 120.1 . . ?
C26 C25 C24 119.7(2) . . ?
C24 C25 H25 120.1 . . ?
C12 C13 H13A 110.8 . . ?
C12 C13 H13B 110.8 . . ?
H13A C13 H13B 108.8 . . ?
C14 C13 C12 104.91(19) . . ?
C14 C13 H13A 110.8 . . ?
C14 C13 H13B 110.8 . . ?
C12 C16 H16A 110.3 . . ?
C12 C16 H16B 110.3 . . ?
H16A C16 H16B 108.6 . . ?
C15 C16 C12 107.1(2) . . ?
C15 C16 H16A 110.3 . . ?
C15 C16 H16B 110.3 . . ?
C41 C42 H42 120.2 . . ?
C43 C42 C41 119.7(2) . . ?
C43 C42 H42 120.2 . . ?
C36 C35 H35 120.0 . . ?
C34 C35 C36 120.1(2) . . ?
C34 C35 H35 120.0 . . ?
C7 C8 H8 120.3 . . ?
C7 C8 C9 119.5(3) . . ?
C9 C8 H8 120.3 . . ?
C23 C24 C25 120.3(2) . . ?
C23 C24 H24 119.8 . . ?
C25 C24 H24 119.8 . . ?
C1 C2 H2 120.9 . . ?
C3 C2 C1 118.3(3) . . ?
C3 C2 H2 120.9 . . ?
C43 C44 H44 119.9 . . ?
C45 C44 H44 119.9 . . ?
C45 C44 C43 120.2(2) . . ?
N2 B1 N1 105.49(15) . . ?
N2 B1 C7 112.29(16) . . ?
N2 B1 C12 110.69(16) . . ?
N1 B1 C12 115.22(16) . . ?
C7 B1 N1 97.60(16) . . ?
C7 B1 C12 114.67(16) . . ?
C8 C9 H9 119.8 . . ?
C10 C9 C8 120.4(3) . . ?
C10 C9 H9 119.8 . . ?
C13 C14 H14A 110.6 . . ?
C13 C14 H14B 110.6 . . ?
H14A C14 H14B 108.7 . . ?
C15 C14 C13 105.8(2) . . ?
C15 C14 H14A 110.6 . . ?
C15 C14 H14B 110.6 . . ?
C6 C11 H11 121.0 . . ?
C10 C11 C6 118.1(3) . . ?
C10 C11 H11 121.0 . . ?
C35 C34 H34 120.0 . . ?
C35 C34 C33 120.1(2) . . ?
C33 C34 H34 120.0 . . ?
C32 C33 H33 119.6 . . ?
C34 C33 C32 120.8(3) . . ?
C34 C33 H33 119.6 . . ?
C9 C10 H10 119.5 . . ?
C11 C10 C9 121.1(3) . . ?
C11 C10 H10 119.5 . . ?
N1 C5 H5 119.5 . . ?
N1 C5 C4 120.9(3) . . ?
C4 C5 H5 119.5 . . ?
C16 C15 H15A 110.4 . . ?
C16 C15 H15B 110.4 . . ?
C14 C15 C16 106.8(2) . . ?
C14 C15 H15A 110.4 . . ?
C14 C15 H15B 110.4 . . ?
H15A C15 H15B 108.6 . . ?
C42 C43 H43 119.8 . . ?
C44 C43 C42 120.4(2) . . ?
C44 C43 H43 119.8 . . ?
C46 C45 H45 119.9 . . ?
C44 C45 C46 120.1(2) . . ?
C44 C45 H45 119.9 . . ?
C2 C3 H3 119.6 . . ?
C4 C3 C2 120.9(3) . . ?
C4 C3 H3 119.6 . . ?
C5 C4 H4 120.2 . . ?
C3 C4 C5 119.6(3) . . ?
C3 C4 H4 120.2 . . ?

loop_
_geom_bond_atom_site_label_1
_geom_bond_atom_site_label_2
_geom_bond_distance
_geom_bond_site_symmetry_2
_geom_bond_publ_flag
Mo1 P1 2.5569(5) . ?
Mo1 Cl1 2.3456(6) . ?
Mo1 Cl2 2.3523(6) . ?
Mo1 Cl3 2.3897(5) . ?
Mo1 N2 1.6716(15) . ?
P1 C41 1.8205(19) . ?
P1 C21 1.8162(19) . ?
P1 C31 1.826(2) . ?
N2 B1 1.558(3) . ?
C41 C46 1.386(3) . ?
C41 C42 1.397(3) . ?
N1 C1 1.362(3) . ?
N1 B1 1.610(3) . ?
N1 C5 1.358(3) . ?
C7 C6 1.390(3) . ?
C7 C8 1.372(3) . ?
C7 B1 1.608(3) . ?
C21 C22 1.389(3) . ?
C21 C26 1.392(3) . ?
C31 C36 1.385(3) . ?
C31 C32 1.390(3) . ?
C12 H12 1.0000 . ?
C12 C13 1.538(3) . ?
C12 C16 1.537(3) . ?
C12 B1 1.611(3) . ?
C22 H22 0.9500 . ?
C22 C23 1.389(3) . ?
C1 C6 1.459(3) . ?
C1 C2 1.404(3) . ?
C6 C11 1.389(3) . ?
C26 H26 0.9500 . ?
C26 C25 1.380(3) . ?
C36 H36 0.9500 . ?
C36 C35 1.392(3) . ?
C46 H46 0.9500 . ?
C46 C45 1.388(3) . ?
C23 H23 0.9500 . ?
C23 C24 1.374(4) . ?
C32 H32 0.9500 . ?
C32 C33 1.392(4) . ?
C25 H25 0.9500 . ?
C25 C24 1.385(4) . ?
C13 H13A 0.9900 . ?
C13 H13B 0.9900 . ?
C13 C14 1.530(4) . ?
C16 H16A 0.9900 . ?
C16 H16B 0.9900 . ?
C16 C15 1.527(4) . ?
C42 H42 0.9500 . ?
C42 C43 1.385(3) . ?
C35 H35 0.9500 . ?
C35 C34 1.366(4) . ?
C8 H8 0.9500 . ?
C8 C9 1.406(4) . ?
C24 H24 0.9500 . ?
C2 H2 0.9500 . ?
C2 C3 1.383(5) . ?
C44 H44 0.9500 . ?
C44 C43 1.377(4) . ?
C44 C45 1.374(4) . ?
C9 H9 0.9500 . ?
C9 C10 1.374(5) . ?
C14 H14A 0.9900 . ?
C14 H14B 0.9900 . ?
C14 C15 1.518(4) . ?
C11 H11 0.9500 . ?
C11 C10 1.367(5) . ?
C34 H34 0.9500 . ?
C34 C33 1.367(4) . ?
C33 H33 0.9500 . ?
C10 H10 0.9500 . ?
C5 H5 0.9500 . ?
C5 C4 1.370(4) . ?
C15 H15A 0.9900 . ?
C15 H15B 0.9900 . ?
C43 H43 0.9500 . ?
C45 H45 0.9500 . ?
C3 H3 0.9500 . ?
C3 C4 1.363(5) . ?
C4 H4 0.9500 . ?

loop_
_geom_torsion_atom_site_label_1
_geom_torsion_atom_site_label_2
_geom_torsion_atom_site_label_3
_geom_torsion_atom_site_label_4
_geom_torsion
_geom_torsion_site_symmetry_1
_geom_torsion_site_symmetry_2
_geom_torsion_site_symmetry_3
_geom_torsion_site_symmetry_4
_geom_torsion_publ_flag
Mo1 P1 C41 C46 132.78(16) . . . . ?
Mo1 P1 C41 C42 -47.27(17) . . . . ?
Mo1 P1 C21 C22 138.05(15) . . . . ?
Mo1 P1 C21 C26 -45.95(17) . . . . ?
Mo1 P1 C31 C36 133.44(15) . . . . ?
Mo1 P1 C31 C32 -45.7(2) . . . . ?
Mo1 N2 B1 N1 39.8(7) . . . . ?
Mo1 N2 B1 C7 145.0(6) . . . . ?
Mo1 N2 B1 C12 -85.5(6) . . . . ?
P1 Mo1 N2 B1 -143.6(6) . . . . ?
P1 C41 C46 C45 179.55(18) . . . . ?
P1 C41 C42 C43 -179.53(18) . . . . ?
P1 C21 C22 C23 174.94(16) . . . . ?
P1 C21 C26 C25 -174.53(18) . . . . ?
P1 C31 C36 C35 -178.73(17) . . . . ?
P1 C31 C32 C33 179.0(2) . . . . ?
Cl1 Mo1 N2 B1 -56.4(6) . . . . ?
Cl2 Mo1 N2 B1 130.5(6) . . . . ?
Cl3 Mo1 N2 B1 36.6(6) . . . . ?
C41 P1 C21 C22 15.09(18) . . . . ?
C41 P1 C21 C26 -168.91(16) . . . . ?
C41 P1 C31 C36 -102.35(17) . . . . ?
C41 P1 C31 C32 78.5(2) . . . . ?
C41 C46 C45 C44 0.0(4) . . . . ?
C41 C42 C43 C44 0.0(4) . . . . ?
N1 C1 C6 C7 -1.5(2) . . . . ?
N1 C1 C6 C11 -179.7(2) . . . . ?
N1 C1 C2 C3 1.4(4) . . . . ?
N1 C5 C4 C3 -0.6(5) . . . . ?
C7 C6 C11 C10 0.1(4) . . . . ?
C7 C8 C9 C10 0.0(4) . . . . ?
C21 P1 C41 C46 -102.98(18) . . . . ?
C21 P1 C41 C42 76.96(18) . . . . ?
C21 P1 C31 C36 8.81(19) . . . . ?
C21 P1 C31 C32 -170.31(18) . . . . ?
C21 C22 C23 C24 -0.4(3) . . . . ?
C21 C26 C25 C24 -0.7(4) . . . . ?
C31 P1 C41 C46 6.5(2) . . . . ?
C31 P1 C41 C42 -173.59(17) . . . . ?
C31 P1 C21 C22 -96.41(17) . . . . ?
C31 P1 C21 C26 79.60(17) . . . . ?
C31 C36 C35 C34 -0.2(3) . . . . ?
C31 C32 C33 C34 -0.2(4) . . . . ?
C12 C13 C14 C15 -30.5(3) . . . . ?
C12 C16 C15 C14 10.6(3) . . . . ?
C22 C21 C26 C25 1.6(3) . . . . ?
C22 C23 C24 C25 1.3(4) . . . . ?
C1 N1 B1 N2 119.40(18) . . . . ?
C1 N1 B1 C7 3.7(2) . . . . ?
C1 N1 B1 C12 -118.2(2) . . . . ?
C1 N1 C5 C4 2.4(4) . . . . ?
C1 C6 C11 C10 178.2(2) . . . . ?
C1 C2 C3 C4 0.4(5) . . . . ?
C6 C7 C8 C9 0.1(3) . . . . ?
C6 C7 B1 N2 -114.72(18) . . . . ?
C6 C7 B1 N1 -4.49(19) . . . . ?
C6 C7 B1 C12 117.81(19) . . . . ?
C6 C1 C2 C3 -176.2(3) . . . . ?
C6 C11 C10 C9 0.0(4) . . . . ?
C26 C21 C22 C23 -1.0(3) . . . . ?
C26 C25 C24 C23 -0.8(4) . . . . ?
C36 C31 C32 C33 -0.2(4) . . . . ?
C36 C35 C34 C33 -0.2(4) . . . . ?
C46 C41 C42 C43 0.4(3) . . . . ?
C32 C31 C36 C35 0.4(3) . . . . ?
C13 C12 C16 C15 -28.8(3) . . . . ?
C13 C12 B1 N2 -55.7(2) . . . . ?
C13 C12 B1 N1 -175.24(19) . . . . ?
C13 C12 B1 C7 72.6(2) . . . . ?
C13 C14 C15 C16 12.2(3) . . . . ?
C16 C12 C13 C14 36.2(2) . . . . ?
C16 C12 B1 N2 64.2(2) . . . . ?
C16 C12 B1 N1 -55.3(2) . . . . ?
C16 C12 B1 C7 -167.50(18) . . . . ?
C42 C41 C46 C45 -0.4(3) . . . . ?
C35 C34 C33 C32 0.4(4) . . . . ?
C8 C7 C6 C1 -178.51(18) . . . . ?
C8 C7 C6 C11 -0.1(3) . . . . ?
C8 C7 B1 N2 68.2(3) . . . . ?
C8 C7 B1 N1 178.4(2) . . . . ?
C8 C7 B1 C12 -59.3(3) . . . . ?
C8 C9 C10 C11 0.0(4) . . . . ?
C2 C1 C6 C7 176.4(2) . . . . ?
C2 C1 C6 C11 -1.9(4) . . . . ?
C2 C3 C4 C5 -0.8(5) . . . . ?
B1 N1 C1 C6 -1.7(2) . . . . ?
B1 N1 C1 C2 -179.8(2) . . . . ?
B1 N1 C5 C4 178.8(2) . . . . ?
B1 C7 C6 C1 4.0(2) . . . . ?
B1 C7 C6 C11 -177.6(2) . . . . ?
B1 C7 C8 C9 176.9(2) . . . . ?
B1 C12 C13 C14 163.8(2) . . . . ?
B1 C12 C16 C15 -155.1(2) . . . . ?
C5 N1 C1 C6 175.2(2) . . . . ?
C5 N1 C1 C2 -2.8(3) . . . . ?
C5 N1 B1 N2 -57.3(3) . . . . ?
C5 N1 B1 C7 -173.0(2) . . . . ?
C5 N1 B1 C12 65.1(3) . . . . ?
C43 C44 C45 C46 0.5(4) . . . . ?
C45 C44 C43 C42 -0.4(4) . . . . ?

loop_
_exptl_oxdiff_crystal_face_indexfrac_h
_exptl_oxdiff_crystal_face_indexfrac_k
_exptl_oxdiff_crystal_face_indexfrac_l
_exptl_oxdiff_crystal_face_x
_exptl_oxdiff_crystal_face_y
_exptl_oxdiff_crystal_face_z
-1.6964 6.5142 -0.0249 -0.1045 -0.4233 -0.8999
-5.3961 -0.0869 -0.7186 0.2280 0.9503 -0.2119
0.1452 -5.9319 -0.1631 0.1537 0.6295 0.7617
1.2227 0.0531 -12.1693 -0.9722 0.2339 0.0093
-1.6326 0.6028 12.0644 0.9664 -0.2322 -0.1100
3.1292 -5.8265 5.8916 0.4478 -0.1101 0.8873
3.2262 -3.4042 -10.0934 -0.8200 0.1959 0.5379
-0.6887 2.8689 -11.1516 -0.8798 0.2128 -0.4251
-4.2378 5.7827 5.1144 0.4315 -0.1015 -0.8964
-3.2350 -3.3182 -0.5500 0.2233 0.9309 0.2890
5.5354 -5.5154 0.5045 -0.0874 -0.3540 0.9312
-5.9718 1.5113 -0.7174 0.2112 0.8732 -0.4392
5.4071 0.0660 0.7055 -0.2290 -0.9494 0.2150
1.7472 -4.2844 9.5095 0.7440 -0.1772 0.6443
6.1985 -3.0981 0.7272 -0.1758 -0.7386 0.6508
3.1631 3.3985 0.5241 -0.2238 -0.9266 -0.3022
-4.1778 1.5204 10.1185 0.9261 0.1703 -0.3366
-1.2919 -2.9994 10.2390 0.9180 0.1706 0.3581
-2.6485 -1.1975 10.8439 0.9806 0.1814 0.0745
-5.9292 1.5850 4.8524 0.6221 0.6534 -0.4313
-4.2816 -1.8338 5.5208 0.6867 0.7232 0.0739
-4.4537 0.6665 -6.4633 -0.2711 0.9193 -0.2854
-2.0861 -3.0556 -6.2964 -0.2723 0.9186 0.2865
0.0126 -5.1114 -4.9414 -0.2197 0.7378 0.6383
2.6902 2.2931 6.5207 0.2801 -0.9459 -0.1639
0.0044 5.0980 4.9556 0.2203 -0.7397 -0.6359
-3.0558 -1.7843 -6.6104 -0.2827 0.9555 0.0839
0.6773 -3.4639 -9.6179 -0.6509 0.6169 0.4424
2.4003 -1.2042 10.5173 0.6953 -0.6614 0.2812
-0.6274 5.4964 -6.5618 -0.6175 -0.2532 -0.7447
5.4291 -3.1465 -7.3467 -0.7366 -0.3065 0.6029
2.0138 4.1760 2.6956 -0.0252 -0.8965 -0.4424
1.2905 2.9431 8.1381 0.4541 -0.8391 -0.2996
4.3634 -2.3918 7.6243 0.4128 -0.7581 0.5049
2.1512 -3.4952 10.1406 0.7471 -0.3551 0.5620
-5.4894 -0.1852 1.7930 0.4230 0.8846 -0.1962
-5.2718 -0.6257 1.8319 0.4275 0.8945 -0.1310
1.3667 0.5266 10.8762 0.7249 -0.6886 0.0192
